data_7132640
loop_
_publ_author_name
'Musozoda, Muhammadiqboli'
'Muller, 2nd, Joseph E'
'Anderson, Grace I.'
'Boucher, Mairead'
'Zeller, Matthias'
'Raymond, Casey C.'
'Hillesheim, Patrick C.'
'Mirjafari, Arsalan'

_publ_section_title
;
 Alkyl-templated cocrystallization of long-chain 1-bromoalkanes by
 lipid-like ionic liquids.
;
_journal_issue 13
_journal_name_full 'Chemical communications (Cambridge, England)'
_journal_page_first 1723
_journal_page_last 1726
_journal_paper_doi 10.1039/d3cc04834a
_journal_volume 60
_journal_year 2024
_chemical_formula_sum 'C18 H37 Br'
_chemical_formula_weight 333.38
_space_group_crystal_system triclinic
_space_group_IT_number 2
_space_group_name_Hall '-P 1'
_space_group_name_H-M_alt 'P -1'
_atom_sites_solution_hydrogens geom
_atom_sites_solution_primary dual
_atom_sites_solution_secondary difmap
_audit_creation_method SHELXL-2019/3
_audit_update_record
;
2023-09-12 deposited with the CCDC.	2024-01-15 downloaded from the CCDC.
;
_cell_angle_alpha 87.22(3)
_cell_angle_beta 87.14(3)
_cell_angle_gamma 89.974(19)
_cell_formula_units_Z 4
_cell_length_a 5.561(3)
_cell_length_b 7.204(3)
_cell_length_c 46.69(3)
_cell_measurement_reflns_used 6201
_cell_measurement_temperature 150(2)
_cell_measurement_theta_max 81.2825
_cell_measurement_theta_min 2.8538
_cell_volume 1865.9(17)
_computing_cell_refinement 'SAINT V8.40B (Bruker, 2020)'
_computing_data_collection 'Apex4 v2022.1-1 (Bruker, 2022)'
_computing_data_reduction 'SAINT V8.40B (Bruker, 2020)'
_computing_structure_refinement
;  
SHELXL-20189/2 (Sheldrick, 2015a, 2019), 
SHELXLE Rev1554 (H\"ubschle et al., 2011)
;
_computing_structure_solution 'SHELXT (Sheldrick, 2015b)'
_diffrn_ambient_temperature 150(2)
_diffrn_detector_area_resol_mean 7.4074
_diffrn_detector_type 'PhotonIII_C14 charge-integrating and photon counting pixel array'
_diffrn_measured_fraction_theta_full 0.987
_diffrn_measured_fraction_theta_max 0.912
_diffrn_measurement_device 'four circle diffractometer'
_diffrn_measurement_device_type 'Bruker AXS D8 Quest'
_diffrn_measurement_method 'omega and phi scans'
_diffrn_radiation_monochromator 'laterally graded multilayer (Goebel) mirror'
_diffrn_radiation_type CuK\a
_diffrn_radiation_wavelength 1.54178
_diffrn_reflns_av_R_equivalents 0.0978
_diffrn_reflns_av_unetI/netI 0.1784
_diffrn_reflns_Laue_measured_fraction_full 0.987
_diffrn_reflns_Laue_measured_fraction_max 0.912
_diffrn_reflns_limit_h_max 7
_diffrn_reflns_limit_h_min -6
_diffrn_reflns_limit_k_max 8
_diffrn_reflns_limit_k_min -9
_diffrn_reflns_limit_l_max 57
_diffrn_reflns_limit_l_min -59
_diffrn_reflns_number 19045
_diffrn_reflns_point_group_measured_fraction_full 0.987
_diffrn_reflns_point_group_measured_fraction_max 0.912
_diffrn_reflns_theta_full 67.679
_diffrn_reflns_theta_max 83.304
_diffrn_reflns_theta_min 1.897
_diffrn_source 'I-mu-S microsource X-ray tube'
_diffrn_source_current '1.0 mA'
_diffrn_source_voltage '50 kV'
_exptl_absorpt_coefficient_mu 2.882
_exptl_absorpt_correction_T_max 0.3289
_exptl_absorpt_correction_T_min 0.1712
_exptl_absorpt_correction_type multi-scan
_exptl_absorpt_process_details
;
 SADABS 2016/2: Krause, L., Herbst-Irmer, R., Sheldrick G.M. & Stalke D.,
 J. Appl. Cryst. 48 (2015) 3-10
;
_exptl_crystal_colour colourless
_exptl_crystal_density_diffrn 1.187
_exptl_crystal_description flake
_exptl_crystal_F_000 720
_exptl_crystal_size_max 0.230
_exptl_crystal_size_mid 0.180
_exptl_crystal_size_min 0.030
_refine_diff_density_max 2.153
_refine_diff_density_min -1.143
_refine_diff_density_rms 0.175
_refine_ls_extinction_method none
_refine_ls_goodness_of_fit_ref 0.989
_refine_ls_hydrogen_treatment constr
_refine_ls_matrix_type full
_refine_ls_number_parameters 346
_refine_ls_number_reflns 7606
_refine_ls_number_restraints 0
_refine_ls_restrained_S_all 0.989
_refine_ls_R_factor_all 0.1623
_refine_ls_R_factor_gt 0.1220
_refine_ls_shift/su_max 0.000
_refine_ls_shift/su_mean 0.000
_refine_ls_structure_factor_coef Fsqd
_refine_ls_weighting_details 'w=1/[\s^2^(Fo^2^)+(0.2085P)^2^] where P=(Fo^2^+2Fc^2^)/3'
_refine_ls_weighting_scheme calc
_refine_ls_wR_factor_gt 0.3285
_refine_ls_wR_factor_ref 0.3586
_reflns_Friedel_coverage 0.000
_reflns_number_gt 3909
_reflns_number_total 7606
_reflns_threshold_expression 'I > 2\s(I)'
_cod_data_source_file d3cc04834a2.cif
_cod_data_source_block ThiazoleC18BrOleicAcidAcCNEtOH_2_0m
_cod_depositor_comments 'Adding full bibliography for 7132640--7132643.cif.'
_cod_database_code 7132640
_shelx_shelxl_version_number 2019/3
_shelx_space_group_comment
;
The symmetry employed for this shelxl refinement is uniquely defined
by the following loop, which should always be used as a source of
symmetry information in preference to the above space-group names.
They are only intended as comments.
;
_shelx_estimated_absorpt_t_min 0.557
_shelx_estimated_absorpt_t_max 0.919

loop_
_space_group_symop_operation_xyz
'x, y, z'
'-x, -y, -z'

loop_
_atom_site_label
_atom_site_type_symbol
_atom_site_fract_x
_atom_site_fract_y
_atom_site_fract_z
_atom_site_U_iso_or_equiv
_atom_site_adp_type
_atom_site_occupancy
_atom_site_site_symmetry_order
_atom_site_calc_flag
_atom_site_refinement_flags_posn
_atom_site_refinement_flags_adp
_atom_site_refinement_flags_occupancy
_atom_site_disorder_assembly
_atom_site_disorder_group
Br1_1 Br -0.7858(2) 1.0451(2) 0.02761(3) 0.0480(4) Uani 1 1 d . . . . .
C1_1 C -0.5179(17) 0.9393(17) 0.0494(3) 0.039(3) Uani 1 1 d . . . . .
H1A_1 H -0.532235 0.802133 0.050876 0.047 Uiso 1 1 calc R U . . .
H1B_1 H -0.362738 0.971611 0.039055 0.047 Uiso 1 1 calc R U . . .
C2_1 C -0.5205(16) 1.0111(16) 0.0785(3) 0.033(3) Uani 1 1 d . . . . .
H2A_1 H -0.678023 0.982702 0.088560 0.040 Uiso 1 1 calc R U . . .
H2B_1 H -0.500768 1.147881 0.076983 0.040 Uiso 1 1 calc R U . . .
C3_1 C -0.3147(18) 0.9233(19) 0.0963(3) 0.041(3) Uani 1 1 d . . . . .
H3A_1 H -0.334527 0.786582 0.097760 0.049 Uiso 1 1 calc R U . . .
H3B_1 H -0.157438 0.951789 0.086213 0.049 Uiso 1 1 calc R U . . .
C4_1 C -0.3154(16) 0.9968(16) 0.1267(3) 0.033(3) Uani 1 1 d . . . . .
H4A_1 H -0.290514 1.133031 0.125122 0.039 Uiso 1 1 calc R U . . .
H4B_1 H -0.475525 0.972844 0.136391 0.039 Uiso 1 1 calc R U . . .
C5_1 C -0.1239(18) 0.9099(16) 0.1452(3) 0.039(3) Uani 1 1 d . . . . .
H5A_1 H -0.148808 0.773639 0.146718 0.046 Uiso 1 1 calc R U . . .
H5B_1 H 0.036137 0.933794 0.135455 0.046 Uiso 1 1 calc R U . . .
C6_1 C -0.1232(19) 0.9805(16) 0.1748(3) 0.038(3) Uani 1 1 d . . . . .
H6A_1 H -0.283644 0.957633 0.184448 0.045 Uiso 1 1 calc R U . . .
H6B_1 H -0.096771 1.116621 0.173247 0.045 Uiso 1 1 calc R U . . .
C7_1 C 0.068(2) 0.8920(17) 0.1934(3) 0.042(3) Uani 1 1 d . . . . .
H7A_1 H 0.039777 0.756124 0.195014 0.051 Uiso 1 1 calc R U . . .
H7B_1 H 0.227578 0.913544 0.183514 0.051 Uiso 1 1 calc R U . . .
C8_1 C 0.0726(19) 0.9630(17) 0.2230(3) 0.045(3) Uani 1 1 d . . . . .
H8A_1 H -0.088642 0.944422 0.232724 0.054 Uiso 1 1 calc R U . . .
H8B_1 H 0.104456 1.098408 0.221398 0.054 Uiso 1 1 calc R U . . .
C9_1 C 0.2595(19) 0.8712(17) 0.2420(3) 0.043(3) Uani 1 1 d . . . . .
H9A_1 H 0.228173 0.735708 0.243491 0.052 Uiso 1 1 calc R U . . .
H9B_1 H 0.420798 0.890317 0.232299 0.052 Uiso 1 1 calc R U . . .
C10_1 C 0.265(2) 0.9413(19) 0.2719(3) 0.049(3) Uani 1 1 d . . . . .
H10A_1 H 0.290533 1.077437 0.270261 0.059 Uiso 1 1 calc R U . . .
H10B_1 H 0.104558 0.918729 0.281654 0.059 Uiso 1 1 calc R U . . .
C11_1 C 0.453(2) 0.856(2) 0.2906(3) 0.053(4) Uani 1 1 d . . . . .
H11A_1 H 0.427876 0.719864 0.291994 0.064 Uiso 1 1 calc R U . . .
H11B_1 H 0.613165 0.879379 0.280780 0.064 Uiso 1 1 calc R U . . .
C12_1 C 0.459(2) 0.924(2) 0.3204(3) 0.056(4) Uani 1 1 d . . . . .
H12A_1 H 0.297818 0.902110 0.330007 0.067 Uiso 1 1 calc R U . . .
H12B_1 H 0.485665 1.059911 0.318876 0.067 Uiso 1 1 calc R U . . .
C13_1 C 0.645(2) 0.838(2) 0.3394(3) 0.056(4) Uani 1 1 d . . . . .
H13A_1 H 0.619438 0.701677 0.340611 0.067 Uiso 1 1 calc R U . . .
H13B_1 H 0.805772 0.861371 0.329879 0.067 Uiso 1 1 calc R U . . .
C14_1 C 0.649(3) 0.902(2) 0.3689(3) 0.061(4) Uani 1 1 d . . . . .
H14A_1 H 0.489641 0.874682 0.378580 0.074 Uiso 1 1 calc R U . . .
H14B_1 H 0.668767 1.038531 0.367663 0.074 Uiso 1 1 calc R U . . .
C15_1 C 0.837(3) 0.823(2) 0.3880(4) 0.068(4) Uani 1 1 d . . . . .
H15A_1 H 0.822337 0.685843 0.388453 0.081 Uiso 1 1 calc R U . . .
H15B_1 H 0.996596 0.854925 0.378690 0.081 Uiso 1 1 calc R U . . .
C16_1 C 0.838(3) 0.880(2) 0.4184(4) 0.071(4) Uani 1 1 d . . . . .
H16A_1 H 0.851989 1.016756 0.418035 0.085 Uiso 1 1 calc R U . . .
H16B_1 H 0.679684 0.846469 0.427848 0.085 Uiso 1 1 calc R U . . .
C17_1 C 1.024(3) 0.803(3) 0.4368(4) 0.092(6) Uani 1 1 d . . . . .
H17A_1 H 1.182390 0.838194 0.427486 0.110 Uiso 1 1 calc R U . . .
H17B_1 H 1.012341 0.665824 0.436784 0.110 Uiso 1 1 calc R U . . .
C18_1 C 1.026(3) 0.858(2) 0.4689(3) 0.071(4) Uani 1 1 d . . . . .
H18A_1 H 1.009600 0.992831 0.469827 0.107 Uiso 1 1 calc R U . . .
H18B_1 H 1.177401 0.817896 0.477027 0.107 Uiso 1 1 calc R U . . .
H18C_1 H 0.890652 0.796698 0.479917 0.107 Uiso 1 1 calc R U . . .
Br1_2 Br -0.2848(2) 0.4376(2) 0.02758(3) 0.0487(4) Uani 1 1 d . . . . .
C1_2 C -0.0168(19) 0.5240(18) 0.0488(3) 0.039(3) Uani 1 1 d . . . . .
H1A_2 H 0.137114 0.492330 0.038640 0.047 Uiso 1 1 calc R U . . .
H1B_2 H -0.024704 0.660887 0.049793 0.047 Uiso 1 1 calc R U . . .
C2_2 C -0.0254(17) 0.4356(16) 0.0788(3) 0.042(3) Uani 1 1 d . . . . .
H2A_2 H -0.015423 0.298884 0.077671 0.050 Uiso 1 1 calc R U . . .
H2B_2 H -0.181041 0.465425 0.088702 0.050 Uiso 1 1 calc R U . . .
C3_2 C 0.1849(18) 0.5050(18) 0.0964(3) 0.040(3) Uani 1 1 d . . . . .
H3A_2 H 0.340128 0.475286 0.086351 0.048 Uiso 1 1 calc R U . . .
H3B_2 H 0.174749 0.641797 0.097347 0.048 Uiso 1 1 calc R U . . .
C4_2 C 0.1804(16) 0.4181(17) 0.1267(3) 0.043(3) Uani 1 1 d . . . . .
H4A_2 H 0.199127 0.281866 0.125704 0.051 Uiso 1 1 calc R U . . .
H4B_2 H 0.021511 0.441883 0.136344 0.051 Uiso 1 1 calc R U . . .
C5_2 C 0.3778(19) 0.4923(16) 0.1449(3) 0.039(3) Uani 1 1 d . . . . .
H5A_2 H 0.354684 0.627715 0.146541 0.046 Uiso 1 1 calc R U . . .
H5B_2 H 0.536052 0.473563 0.134792 0.046 Uiso 1 1 calc R U . . .
C6_2 C 0.3822(17) 0.3998(17) 0.1752(3) 0.047(4) Uani 1 1 d . . . . .
H6A_2 H 0.223095 0.417381 0.185183 0.057 Uiso 1 1 calc R U . . .
H6B_2 H 0.406638 0.264595 0.173507 0.057 Uiso 1 1 calc R U . . .
C7_2 C 0.571(2) 0.4717(17) 0.1931(3) 0.043(3) Uani 1 1 d . . . . .
H7A_2 H 0.547345 0.607189 0.194648 0.052 Uiso 1 1 calc R U . . .
H7B_2 H 0.729997 0.452971 0.183234 0.052 Uiso 1 1 calc R U . . .
C8_2 C 0.573(2) 0.3787(18) 0.2241(3) 0.050(4) Uani 1 1 d . . . . .
H8A_2 H 0.413873 0.396879 0.233950 0.061 Uiso 1 1 calc R U . . .
H8B_2 H 0.597734 0.243340 0.222572 0.061 Uiso 1 1 calc R U . . .
C9_2 C 0.764(2) 0.4527(17) 0.2423(3) 0.048(3) Uani 1 1 d . . . . .
H9A_2 H 0.739597 0.588030 0.243792 0.058 Uiso 1 1 calc R U . . .
H9B_2 H 0.923475 0.434612 0.232400 0.058 Uiso 1 1 calc R U . . .
C10_2 C 0.768(2) 0.361(2) 0.2729(3) 0.056(4) Uani 1 1 d . . . . .
H10A_2 H 0.609796 0.382046 0.282932 0.067 Uiso 1 1 calc R U . . .
H10B_2 H 0.788756 0.225713 0.271389 0.067 Uiso 1 1 calc R U . . .
C11_2 C 0.958(2) 0.4318(19) 0.2902(3) 0.051(3) Uani 1 1 d . . . . .
H11A_2 H 0.938930 0.567942 0.291278 0.062 Uiso 1 1 calc R U . . .
H11B_2 H 1.115972 0.408933 0.280272 0.062 Uiso 1 1 calc R U . . .
C12_2 C 0.961(2) 0.344(2) 0.3211(4) 0.062(4) Uani 1 1 d . . . . .
H12A_2 H 0.801930 0.366538 0.330893 0.074 Uiso 1 1 calc R U . . .
H12B_2 H 0.979640 0.208265 0.319927 0.074 Uiso 1 1 calc R U . . .
C13_2 C 1.150(2) 0.412(2) 0.3395(3) 0.057(4) Uani 1 1 d . . . . .
H13A_2 H 1.130673 0.548214 0.340823 0.069 Uiso 1 1 calc R U . . .
H13B_2 H 1.309042 0.390896 0.329681 0.069 Uiso 1 1 calc R U . . .
C14_2 C 1.154(3) 0.325(2) 0.3699(4) 0.070(5) Uani 1 1 d . . . . .
H14A_2 H 0.995646 0.346714 0.379754 0.084 Uiso 1 1 calc R U . . .
H14B_2 H 1.174434 0.189516 0.368615 0.084 Uiso 1 1 calc R U . . .
C15_2 C 1.340(3) 0.393(2) 0.3876(4) 0.069(4) Uani 1 1 d . . . . .
H15A_2 H 1.324098 0.529974 0.388287 0.082 Uiso 1 1 calc R U . . .
H15B_2 H 1.499206 0.367803 0.378120 0.082 Uiso 1 1 calc R U . . .
C16_2 C 1.340(3) 0.311(2) 0.4189(4) 0.076(5) Uani 1 1 d . . . . .
H16A_2 H 1.178982 0.331179 0.428320 0.091 Uiso 1 1 calc R U . . .
H16B_2 H 1.365138 0.174920 0.418426 0.091 Uiso 1 1 calc R U . . .
C17_2 C 1.523(4) 0.390(3) 0.4363(4) 0.096(6) Uani 1 1 d . . . . .
H17A_2 H 1.499100 0.526161 0.436517 0.116 Uiso 1 1 calc R U . . .
H17B_2 H 1.683994 0.367966 0.427007 0.116 Uiso 1 1 calc R U . . .
C18_2 C 1.518(3) 0.304(2) 0.4693(3) 0.079(5) Uani 1 1 d . . . . .
H18A_2 H 1.566811 0.173286 0.469412 0.118 Uiso 1 1 calc R U . . .
H18B_2 H 1.354899 0.313451 0.478025 0.118 Uiso 1 1 calc R U . . .
H18C_2 H 1.629882 0.373924 0.480317 0.118 Uiso 1 1 calc R U . . .

loop_
_atom_site_aniso_label
_atom_site_aniso_U_11
_atom_site_aniso_U_22
_atom_site_aniso_U_33
_atom_site_aniso_U_23
_atom_site_aniso_U_13
_atom_site_aniso_U_12
Br1_1 0.0282(6) 0.0480(9) 0.0688(11) -0.0078(7) -0.0085(6) -0.0008(6)
C1_1 0.017(4) 0.037(7) 0.063(9) 0.000(6) -0.010(5) 0.002(4)
C2_1 0.017(4) 0.028(6) 0.055(8) -0.005(5) -0.002(4) 0.002(4)
C3_1 0.017(5) 0.046(8) 0.062(9) -0.014(6) -0.002(5) 0.008(5)
C4_1 0.014(4) 0.025(5) 0.057(8) 0.005(5) 0.001(4) -0.001(4)
C5_1 0.021(5) 0.030(6) 0.065(9) -0.003(5) -0.002(5) 0.001(4)
C6_1 0.026(5) 0.024(6) 0.063(8) -0.004(5) 0.001(5) 0.002(4)
C7_1 0.030(5) 0.036(7) 0.061(9) -0.007(6) -0.002(5) 0.000(5)
C8_1 0.025(5) 0.028(6) 0.080(10) 0.004(6) 0.001(5) -0.002(4)
C9_1 0.029(5) 0.031(7) 0.070(9) -0.010(6) -0.002(5) 0.003(5)
C10_1 0.037(6) 0.043(8) 0.067(9) 0.006(7) 0.002(5) 0.006(5)
C11_1 0.025(5) 0.055(9) 0.082(11) -0.012(8) -0.006(5) 0.004(5)
C12_1 0.042(6) 0.059(10) 0.066(10) 0.003(7) 0.001(6) 0.000(6)
C13_1 0.033(6) 0.058(9) 0.076(11) -0.003(8) -0.016(6) 0.004(6)
C14_1 0.060(8) 0.066(11) 0.058(10) 0.012(8) -0.014(6) 0.000(7)
C15_1 0.057(8) 0.067(11) 0.080(12) 0.008(9) -0.021(7) -0.003(7)
C16_1 0.073(10) 0.065(11) 0.074(12) 0.006(9) -0.014(8) 0.000(8)
C17_1 0.074(11) 0.098(16) 0.106(16) 0.012(12) -0.033(10) -0.025(10)
C18_1 0.103(13) 0.061(10) 0.049(9) 0.004(7) 0.003(8) 0.000(9)
Br1_2 0.0279(6) 0.0489(9) 0.0703(11) -0.0081(8) -0.0069(6) -0.0023(6)
C1_2 0.031(5) 0.039(7) 0.048(8) -0.007(6) -0.006(5) -0.009(5)
C2_2 0.016(5) 0.021(6) 0.088(11) -0.017(6) 0.010(5) 0.007(4)
C3_2 0.018(4) 0.039(7) 0.064(9) -0.012(6) -0.003(5) 0.010(4)
C4_2 0.008(4) 0.031(6) 0.091(11) -0.021(6) 0.004(5) 0.004(4)
C5_2 0.029(5) 0.024(6) 0.065(9) -0.005(5) -0.009(5) 0.001(4)
C6_2 0.013(4) 0.037(7) 0.091(11) -0.020(7) 0.015(5) -0.008(4)
C7_2 0.029(5) 0.029(6) 0.072(9) -0.004(6) -0.006(5) -0.005(4)
C8_2 0.028(5) 0.032(7) 0.092(11) -0.021(7) 0.016(6) -0.001(5)
C9_2 0.032(5) 0.029(6) 0.085(10) -0.001(6) -0.013(6) -0.007(5)
C10_2 0.040(6) 0.044(8) 0.083(11) -0.021(7) 0.024(6) -0.007(6)
C11_2 0.045(6) 0.041(8) 0.068(10) 0.003(7) -0.008(6) -0.014(5)
C12_2 0.042(7) 0.060(10) 0.084(12) -0.024(9) 0.014(7) 0.003(7)
C13_2 0.049(7) 0.046(9) 0.078(11) -0.003(7) -0.007(6) -0.021(6)
C14_2 0.054(8) 0.068(11) 0.089(13) -0.032(10) 0.006(8) -0.007(8)
C15_2 0.071(9) 0.061(11) 0.075(11) -0.011(8) -0.002(8) -0.027(8)
C16_2 0.070(10) 0.064(11) 0.094(14) -0.020(10) 0.001(9) -0.010(8)
C17_2 0.113(15) 0.108(18) 0.069(13) -0.005(11) -0.014(10) -0.018(13)
C18_2 0.104(14) 0.061(11) 0.072(12) 0.005(10) -0.009(10) -0.026(10)

loop_
_atom_type_symbol
_atom_type_description
_atom_type_scat_dispersion_real
_atom_type_scat_dispersion_imag
_atom_type_scat_source
C C 0.0181 0.0091 'International Tables Vol C Tables 4.2.6.8 and 6.1.1.4'
H H 0.0000 0.0000 'International Tables Vol C Tables 4.2.6.8 and 6.1.1.4'
Br Br -0.6763 1.2805 'International Tables Vol C Tables 4.2.6.8 and 6.1.1.4'

loop_
_geom_angle_atom_site_label_1
_geom_angle_atom_site_label_2
_geom_angle_atom_site_label_3
_geom_angle
_geom_angle_site_symmetry_1
_geom_angle_site_symmetry_3
_geom_angle_publ_flag
C2_1 C1_1 Br1_1 110.9(7) . . ?
C2_1 C1_1 H1A_1 109.5 . . ?
Br1_1 C1_1 H1A_1 109.5 . . ?
C2_1 C1_1 H1B_1 109.5 . . ?
Br1_1 C1_1 H1B_1 109.5 . . ?
H1A_1 C1_1 H1B_1 108.0 . . ?
C1_1 C2_1 C3_1 111.4(9) . . ?
C1_1 C2_1 H2A_1 109.3 . . ?
C3_1 C2_1 H2A_1 109.3 . . ?
C1_1 C2_1 H2B_1 109.3 . . ?
C3_1 C2_1 H2B_1 109.3 . . ?
H2A_1 C2_1 H2B_1 108.0 . . ?
C4_1 C3_1 C2_1 112.0(9) . . ?
C4_1 C3_1 H3A_1 109.2 . . ?
C2_1 C3_1 H3A_1 109.2 . . ?
C4_1 C3_1 H3B_1 109.2 . . ?
C2_1 C3_1 H3B_1 109.2 . . ?
H3A_1 C3_1 H3B_1 107.9 . . ?
C5_1 C4_1 C3_1 113.8(9) . . ?
C5_1 C4_1 H4A_1 108.8 . . ?
C3_1 C4_1 H4A_1 108.8 . . ?
C5_1 C4_1 H4B_1 108.8 . . ?
C3_1 C4_1 H4B_1 108.8 . . ?
H4A_1 C4_1 H4B_1 107.7 . . ?
C6_1 C5_1 C4_1 114.2(9) . . ?
C6_1 C5_1 H5A_1 108.7 . . ?
C4_1 C5_1 H5A_1 108.7 . . ?
C6_1 C5_1 H5B_1 108.7 . . ?
C4_1 C5_1 H5B_1 108.7 . . ?
H5A_1 C5_1 H5B_1 107.6 . . ?
C5_1 C6_1 C7_1 114.1(9) . . ?
C5_1 C6_1 H6A_1 108.7 . . ?
C7_1 C6_1 H6A_1 108.7 . . ?
C5_1 C6_1 H6B_1 108.7 . . ?
C7_1 C6_1 H6B_1 108.7 . . ?
H6A_1 C6_1 H6B_1 107.6 . . ?
C8_1 C7_1 C6_1 114.8(10) . . ?
C8_1 C7_1 H7A_1 108.6 . . ?
C6_1 C7_1 H7A_1 108.6 . . ?
C8_1 C7_1 H7B_1 108.6 . . ?
C6_1 C7_1 H7B_1 108.6 . . ?
H7A_1 C7_1 H7B_1 107.5 . . ?
C7_1 C8_1 C9_1 114.9(10) . . ?
C7_1 C8_1 H8A_1 108.5 . . ?
C9_1 C8_1 H8A_1 108.5 . . ?
C7_1 C8_1 H8B_1 108.5 . . ?
C9_1 C8_1 H8B_1 108.5 . . ?
H8A_1 C8_1 H8B_1 107.5 . . ?
C10_1 C9_1 C8_1 115.1(10) . . ?
C10_1 C9_1 H9A_1 108.5 . . ?
C8_1 C9_1 H9A_1 108.5 . . ?
C10_1 C9_1 H9B_1 108.5 . . ?
C8_1 C9_1 H9B_1 108.5 . . ?
H9A_1 C9_1 H9B_1 107.5 . . ?
C11_1 C10_1 C9_1 115.8(11) . . ?
C11_1 C10_1 H10A_1 108.3 . . ?
C9_1 C10_1 H10A_1 108.3 . . ?
C11_1 C10_1 H10B_1 108.3 . . ?
C9_1 C10_1 H10B_1 108.3 . . ?
H10A_1 C10_1 H10B_1 107.4 . . ?
C12_1 C11_1 C10_1 116.2(11) . . ?
C12_1 C11_1 H11A_1 108.2 . . ?
C10_1 C11_1 H11A_1 108.2 . . ?
C12_1 C11_1 H11B_1 108.2 . . ?
C10_1 C11_1 H11B_1 108.2 . . ?
H11A_1 C11_1 H11B_1 107.4 . . ?
C11_1 C12_1 C13_1 116.7(12) . . ?
C11_1 C12_1 H12A_1 108.1 . . ?
C13_1 C12_1 H12A_1 108.1 . . ?
C11_1 C12_1 H12B_1 108.1 . . ?
C13_1 C12_1 H12B_1 108.1 . . ?
H12A_1 C12_1 H12B_1 107.3 . . ?
C14_1 C13_1 C12_1 117.1(12) . . ?
C14_1 C13_1 H13A_1 108.0 . . ?
C12_1 C13_1 H13A_1 108.0 . . ?
C14_1 C13_1 H13B_1 108.0 . . ?
C12_1 C13_1 H13B_1 108.0 . . ?
H13A_1 C13_1 H13B_1 107.3 . . ?
C13_1 C14_1 C15_1 118.2(13) . . ?
C13_1 C14_1 H14A_1 107.8 . . ?
C15_1 C14_1 H14A_1 107.8 . . ?
C13_1 C14_1 H14B_1 107.8 . . ?
C15_1 C14_1 H14B_1 107.8 . . ?
H14A_1 C14_1 H14B_1 107.1 . . ?
C16_1 C15_1 C14_1 119.1(14) . . ?
C16_1 C15_1 H15A_1 107.5 . . ?
C14_1 C15_1 H15A_1 107.5 . . ?
C16_1 C15_1 H15B_1 107.5 . . ?
C14_1 C15_1 H15B_1 107.5 . . ?
H15A_1 C15_1 H15B_1 107.0 . . ?
C17_1 C16_1 C15_1 118.6(15) . . ?
C17_1 C16_1 H16A_1 107.7 . . ?
C15_1 C16_1 H16A_1 107.7 . . ?
C17_1 C16_1 H16B_1 107.7 . . ?
C15_1 C16_1 H16B_1 107.7 . . ?
H16A_1 C16_1 H16B_1 107.1 . . ?
C16_1 C17_1 C18_1 119.4(18) . . ?
C16_1 C17_1 H17A_1 107.5 . . ?
C18_1 C17_1 H17A_1 107.5 . . ?
C16_1 C17_1 H17B_1 107.5 . . ?
C18_1 C17_1 H17B_1 107.5 . . ?
H17A_1 C17_1 H17B_1 107.0 . . ?
C17_1 C18_1 H18A_1 109.5 . . ?
C17_1 C18_1 H18B_1 109.5 . . ?
H18A_1 C18_1 H18B_1 109.5 . . ?
C17_1 C18_1 H18C_1 109.5 . . ?
H18A_1 C18_1 H18C_1 109.5 . . ?
H18B_1 C18_1 H18C_1 109.5 . . ?
C2_2 C1_2 Br1_2 110.5(8) . . ?
C2_2 C1_2 H1A_2 109.5 . . ?
Br1_2 C1_2 H1A_2 109.5 . . ?
C2_2 C1_2 H1B_2 109.5 . . ?
Br1_2 C1_2 H1B_2 109.5 . . ?
H1A_2 C1_2 H1B_2 108.1 . . ?
C1_2 C2_2 C3_2 111.6(10) . . ?
C1_2 C2_2 H2A_2 109.3 . . ?
C3_2 C2_2 H2A_2 109.3 . . ?
C1_2 C2_2 H2B_2 109.3 . . ?
C3_2 C2_2 H2B_2 109.3 . . ?
H2A_2 C2_2 H2B_2 108.0 . . ?
C4_2 C3_2 C2_2 112.7(10) . . ?
C4_2 C3_2 H3A_2 109.1 . . ?
C2_2 C3_2 H3A_2 109.1 . . ?
C4_2 C3_2 H3B_2 109.1 . . ?
C2_2 C3_2 H3B_2 109.1 . . ?
H3A_2 C3_2 H3B_2 107.8 . . ?
C3_2 C4_2 C5_2 113.4(10) . . ?
C3_2 C4_2 H4A_2 108.9 . . ?
C5_2 C4_2 H4A_2 108.9 . . ?
C3_2 C4_2 H4B_2 108.9 . . ?
C5_2 C4_2 H4B_2 108.9 . . ?
H4A_2 C4_2 H4B_2 107.7 . . ?
C4_2 C5_2 C6_2 114.0(10) . . ?
C4_2 C5_2 H5A_2 108.7 . . ?
C6_2 C5_2 H5A_2 108.7 . . ?
C4_2 C5_2 H5B_2 108.7 . . ?
C6_2 C5_2 H5B_2 108.7 . . ?
H5A_2 C5_2 H5B_2 107.6 . . ?
C7_2 C6_2 C5_2 114.6(10) . . ?
C7_2 C6_2 H6A_2 108.6 . . ?
C5_2 C6_2 H6A_2 108.6 . . ?
C7_2 C6_2 H6B_2 108.6 . . ?
C5_2 C6_2 H6B_2 108.6 . . ?
H6A_2 C6_2 H6B_2 107.6 . . ?
C6_2 C7_2 C8_2 114.5(11) . . ?
C6_2 C7_2 H7A_2 108.6 . . ?
C8_2 C7_2 H7A_2 108.6 . . ?
C6_2 C7_2 H7B_2 108.6 . . ?
C8_2 C7_2 H7B_2 108.6 . . ?
H7A_2 C7_2 H7B_2 107.6 . . ?
C9_2 C8_2 C7_2 114.4(10) . . ?
C9_2 C8_2 H8A_2 108.7 . . ?
C7_2 C8_2 H8A_2 108.7 . . ?
C9_2 C8_2 H8B_2 108.7 . . ?
C7_2 C8_2 H8B_2 108.7 . . ?
H8A_2 C8_2 H8B_2 107.6 . . ?
C8_2 C9_2 C10_2 114.7(11) . . ?
C8_2 C9_2 H9A_2 108.6 . . ?
C10_2 C9_2 H9A_2 108.6 . . ?
C8_2 C9_2 H9B_2 108.6 . . ?
C10_2 C9_2 H9B_2 108.6 . . ?
H9A_2 C9_2 H9B_2 107.6 . . ?
C11_2 C10_2 C9_2 114.2(11) . . ?
C11_2 C10_2 H10A_2 108.7 . . ?
C9_2 C10_2 H10A_2 108.7 . . ?
C11_2 C10_2 H10B_2 108.7 . . ?
C9_2 C10_2 H10B_2 108.7 . . ?
H10A_2 C10_2 H10B_2 107.6 . . ?
C10_2 C11_2 C12_2 114.8(12) . . ?
C10_2 C11_2 H11A_2 108.6 . . ?
C12_2 C11_2 H11A_2 108.6 . . ?
C10_2 C11_2 H11B_2 108.6 . . ?
C12_2 C11_2 H11B_2 108.6 . . ?
H11A_2 C11_2 H11B_2 107.5 . . ?
C13_2 C12_2 C11_2 116.6(12) . . ?
C13_2 C12_2 H12A_2 108.2 . . ?
C11_2 C12_2 H12A_2 108.2 . . ?
C13_2 C12_2 H12B_2 108.2 . . ?
C11_2 C12_2 H12B_2 108.2 . . ?
H12A_2 C12_2 H12B_2 107.3 . . ?
C12_2 C13_2 C14_2 116.6(12) . . ?
C12_2 C13_2 H13A_2 108.1 . . ?
C14_2 C13_2 H13A_2 108.1 . . ?
C12_2 C13_2 H13B_2 108.1 . . ?
C14_2 C13_2 H13B_2 108.1 . . ?
H13A_2 C13_2 H13B_2 107.3 . . ?
C15_2 C14_2 C13_2 116.1(14) . . ?
C15_2 C14_2 H14A_2 108.3 . . ?
C13_2 C14_2 H14A_2 108.3 . . ?
C15_2 C14_2 H14B_2 108.3 . . ?
C13_2 C14_2 H14B_2 108.3 . . ?
H14A_2 C14_2 H14B_2 107.4 . . ?
C14_2 C15_2 C16_2 116.3(14) . . ?
C14_2 C15_2 H15A_2 108.2 . . ?
C16_2 C15_2 H15A_2 108.2 . . ?
C14_2 C15_2 H15B_2 108.2 . . ?
C16_2 C15_2 H15B_2 108.2 . . ?
H15A_2 C15_2 H15B_2 107.4 . . ?
C17_2 C16_2 C15_2 114.1(15) . . ?
C17_2 C16_2 H16A_2 108.7 . . ?
C15_2 C16_2 H16A_2 108.7 . . ?
C17_2 C16_2 H16B_2 108.7 . . ?
C15_2 C16_2 H16B_2 108.7 . . ?
H16A_2 C16_2 H16B_2 107.6 . . ?
C16_2 C17_2 C18_2 113.7(17) . . ?
C16_2 C17_2 H17A_2 108.8 . . ?
C18_2 C17_2 H17A_2 108.8 . . ?
C16_2 C17_2 H17B_2 108.8 . . ?
C18_2 C17_2 H17B_2 108.8 . . ?
H17A_2 C17_2 H17B_2 107.7 . . ?
C17_2 C18_2 H18A_2 109.5 . . ?
C17_2 C18_2 H18B_2 109.5 . . ?
H18A_2 C18_2 H18B_2 109.5 . . ?
C17_2 C18_2 H18C_2 109.5 . . ?
H18A_2 C18_2 H18C_2 109.5 . . ?
H18B_2 C18_2 H18C_2 109.5 . . ?

loop_
_geom_bond_atom_site_label_1
_geom_bond_atom_site_label_2
_geom_bond_distance
_geom_bond_site_symmetry_2
_geom_bond_publ_flag
Br1_1 C1_1 1.978(10) . ?
C1_1 C2_1 1.475(16) . ?
C1_1 H1A_1 0.9900 . ?
C1_1 H1B_1 0.9900 . ?
C2_1 C3_1 1.564(15) . ?
C2_1 H2A_1 0.9900 . ?
C2_1 H2B_1 0.9900 . ?
C3_1 C4_1 1.537(17) . ?
C3_1 H3A_1 0.9900 . ?
C3_1 H3B_1 0.9900 . ?
C4_1 C5_1 1.520(15) . ?
C4_1 H4A_1 0.9900 . ?
C4_1 H4B_1 0.9900 . ?
C5_1 C6_1 1.495(17) . ?
C5_1 H5A_1 0.9900 . ?
C5_1 H5B_1 0.9900 . ?
C6_1 C7_1 1.524(16) . ?
C6_1 H6A_1 0.9900 . ?
C6_1 H6B_1 0.9900 . ?
C7_1 C8_1 1.502(18) . ?
C7_1 H7A_1 0.9900 . ?
C7_1 H7B_1 0.9900 . ?
C8_1 C9_1 1.527(16) . ?
C8_1 H8A_1 0.9900 . ?
C8_1 H8B_1 0.9900 . ?
C9_1 C10_1 1.509(19) . ?
C9_1 H9A_1 0.9900 . ?
C9_1 H9B_1 0.9900 . ?
C10_1 C11_1 1.509(17) . ?
C10_1 H10A_1 0.9900 . ?
C10_1 H10B_1 0.9900 . ?
C11_1 C12_1 1.50(2) . ?
C11_1 H11A_1 0.9900 . ?
C11_1 H11B_1 0.9900 . ?
C12_1 C13_1 1.512(18) . ?
C12_1 H12A_1 0.9900 . ?
C12_1 H12B_1 0.9900 . ?
C13_1 C14_1 1.48(2) . ?
C13_1 H13A_1 0.9900 . ?
C13_1 H13B_1 0.9900 . ?
C14_1 C15_1 1.500(19) . ?
C14_1 H14A_1 0.9900 . ?
C14_1 H14B_1 0.9900 . ?
C15_1 C16_1 1.50(2) . ?
C15_1 H15A_1 0.9900 . ?
C15_1 H15B_1 0.9900 . ?
C16_1 C17_1 1.46(2) . ?
C16_1 H16A_1 0.9900 . ?
C16_1 H16B_1 0.9900 . ?
C17_1 C18_1 1.57(2) . ?
C17_1 H17A_1 0.9900 . ?
C17_1 H17B_1 0.9900 . ?
C18_1 H18A_1 0.9800 . ?
C18_1 H18B_1 0.9800 . ?
C18_1 H18C_1 0.9800 . ?
Br1_2 C1_2 1.949(11) . ?
C1_2 C2_2 1.507(18) . ?
C1_2 H1A_2 0.9900 . ?
C1_2 H1B_2 0.9900 . ?
C2_2 C3_2 1.560(15) . ?
C2_2 H2A_2 0.9900 . ?
C2_2 H2B_2 0.9900 . ?
C3_2 C4_2 1.519(19) . ?
C3_2 H3A_2 0.9900 . ?
C3_2 H3B_2 0.9900 . ?
C4_2 C5_2 1.532(15) . ?
C4_2 H4A_2 0.9900 . ?
C4_2 H4B_2 0.9900 . ?
C5_2 C6_2 1.536(19) . ?
C5_2 H5A_2 0.9900 . ?
C5_2 H5B_2 0.9900 . ?
C6_2 C7_2 1.482(16) . ?
C6_2 H6A_2 0.9900 . ?
C6_2 H6B_2 0.9900 . ?
C7_2 C8_2 1.57(2) . ?
C7_2 H7A_2 0.9900 . ?
C7_2 H7B_2 0.9900 . ?
C8_2 C9_2 1.505(17) . ?
C8_2 H8A_2 0.9900 . ?
C8_2 H8B_2 0.9900 . ?
C9_2 C10_2 1.54(2) . ?
C9_2 H9A_2 0.9900 . ?
C9_2 H9B_2 0.9900 . ?
C10_2 C11_2 1.470(18) . ?
C10_2 H10A_2 0.9900 . ?
C10_2 H10B_2 0.9900 . ?
C11_2 C12_2 1.55(2) . ?
C11_2 H11A_2 0.9900 . ?
C11_2 H11B_2 0.9900 . ?
C12_2 C13_2 1.488(19) . ?
C12_2 H12A_2 0.9900 . ?
C12_2 H12B_2 0.9900 . ?
C13_2 C14_2 1.52(2) . ?
C13_2 H13A_2 0.9900 . ?
C13_2 H13B_2 0.9900 . ?
C14_2 C15_2 1.46(2) . ?
C14_2 H14A_2 0.9900 . ?
C14_2 H14B_2 0.9900 . ?
C15_2 C16_2 1.55(2) . ?
C15_2 H15A_2 0.9900 . ?
C15_2 H15B_2 0.9900 . ?
C16_2 C17_2 1.47(2) . ?
C16_2 H16A_2 0.9900 . ?
C16_2 H16B_2 0.9900 . ?
C17_2 C18_2 1.63(2) . ?
C17_2 H17A_2 0.9900 . ?
C17_2 H17B_2 0.9900 . ?
C18_2 H18A_2 0.9800 . ?
C18_2 H18B_2 0.9800 . ?
C18_2 H18C_2 0.9800 . ?

loop_
_geom_torsion_atom_site_label_1
_geom_torsion_atom_site_label_2
_geom_torsion_atom_site_label_3
_geom_torsion_atom_site_label_4
_geom_torsion
_geom_torsion_site_symmetry_1
_geom_torsion_site_symmetry_2
_geom_torsion_site_symmetry_3
_geom_torsion_site_symmetry_4
_geom_torsion_publ_flag
Br1_1 C1_1 C2_1 C3_1 178.1(8) . . . . ?
C1_1 C2_1 C3_1 C4_1 -179.9(10) . . . . ?
C2_1 C3_1 C4_1 C5_1 177.9(10) . . . . ?
C3_1 C4_1 C5_1 C6_1 -180.0(10) . . . . ?
C4_1 C5_1 C6_1 C7_1 179.5(10) . . . . ?
C5_1 C6_1 C7_1 C8_1 179.3(10) . . . . ?
C6_1 C7_1 C8_1 C9_1 178.6(10) . . . . ?
C7_1 C8_1 C9_1 C10_1 -179.7(10) . . . . ?
C8_1 C9_1 C10_1 C11_1 -178.3(11) . . . . ?
C9_1 C10_1 C11_1 C12_1 -179.6(11) . . . . ?
C10_1 C11_1 C12_1 C13_1 179.3(12) . . . . ?
C11_1 C12_1 C13_1 C14_1 -179.1(13) . . . . ?
C12_1 C13_1 C14_1 C15_1 -178.2(13) . . . . ?
C13_1 C14_1 C15_1 C16_1 -177.4(14) . . . . ?
C14_1 C15_1 C16_1 C17_1 -179.5(15) . . . . ?
C15_1 C16_1 C17_1 C18_1 -178.9(15) . . . . ?
Br1_2 C1_2 C2_2 C3_2 -179.0(7) . . . . ?
C1_2 C2_2 C3_2 C4_2 179.9(9) . . . . ?
C2_2 C3_2 C4_2 C5_2 -176.9(9) . . . . ?
C3_2 C4_2 C5_2 C6_2 -177.6(9) . . . . ?
C4_2 C5_2 C6_2 C7_2 -179.4(9) . . . . ?
C5_2 C6_2 C7_2 C8_2 179.4(9) . . . . ?
C6_2 C7_2 C8_2 C9_2 -179.7(10) . . . . ?
C7_2 C8_2 C9_2 C10_2 -180.0(10) . . . . ?
C8_2 C9_2 C10_2 C11_2 178.7(11) . . . . ?
C9_2 C10_2 C11_2 C12_2 178.8(11) . . . . ?
C10_2 C11_2 C12_2 C13_2 -179.8(12) . . . . ?
C11_2 C12_2 C13_2 C14_2 -179.6(13) . . . . ?
C12_2 C13_2 C14_2 C15_2 -179.9(13) . . . . ?
C13_2 C14_2 C15_2 C16_2 177.9(14) . . . . ?
C14_2 C15_2 C16_2 C17_2 -177.2(16) . . . . ?
C15_2 C16_2 C17_2 C18_2 179.2(15) . . . . ?
